data_4076658
loop_
_publ_author_name
'Takenaka, Kazuhiro'
'Obora, Yasushi'
'Jiang, Li Hong'
'Tsuji, Yasushi'

_publ_section_title
;
 Platinum(II) and Palladium(II) Complexes of
 Bis(diphenylphosphino)calix[4]arene Tetrabenzyl Ether:&#x00A0; Fluxional
 Behavior Caused by Two Motions
;
_journal_issue 6
_journal_name_full Organometallics
_journal_page_first 1158
_journal_paper_doi 10.1021/om010882q
_journal_volume 21
_journal_year 2002
_chemical_formula_moiety 'C85 H78 Cl2 O4 P2 Pt '
_chemical_formula_sum 'C85 H78 Cl2 O4 P2 Pt'
_chemical_formula_weight 1491.49
_space_group_IT_number 4
_symmetry_cell_setting monoclinic
_symmetry_Int_Tables_number 4
_symmetry_space_group_name_Hall 'P 2yb'
_symmetry_space_group_name_H-M 'P 1 21 1'
_cell_angle_alpha 90
_cell_angle_beta 102.868(2)
_cell_angle_gamma 90
_cell_formula_units_Z 2
_cell_length_a 15.4988(7)
_cell_length_b 15.0315(5)
_cell_length_c 15.8520(7)
_cell_measurement_reflns_used 35764
_cell_measurement_temperature 126.1
_cell_measurement_theta_max 27.5
_cell_measurement_theta_min 2.1
_cell_volume 3600.3(3)
_computing_cell_refinement PROCESS-AUTO
_computing_data_collection PROCESS-AUTO
_computing_data_reduction CrystalStructure
_computing_publication_material 'CrystalStructure Ver. 2.00'
_computing_structure_refinement CRYSTALS
_computing_structure_solution SIR92
_diffrn_detector_area_resol_mean 10.00
_diffrn_measured_fraction_theta_full 0.9992
_diffrn_measured_fraction_theta_max 0.9992
_diffrn_measurement_device_type 'Rigaku RAXIS-RAPID'
_diffrn_measurement_method \w
_diffrn_radiation_type 'Mo K\a'
_diffrn_radiation_wavelength 0.7107
_diffrn_reflns_av_R_equivalents 0.072
_diffrn_reflns_limit_h_max 20
_diffrn_reflns_limit_h_min 0
_diffrn_reflns_limit_k_max 19
_diffrn_reflns_limit_k_min 0
_diffrn_reflns_limit_l_max 20
_diffrn_reflns_limit_l_min -20
_diffrn_reflns_number 8568
_diffrn_reflns_theta_full 27.48
_diffrn_reflns_theta_max 27.48
_exptl_absorpt_coefficient_mu 2.110
_exptl_absorpt_correction_T_max 0.810
_exptl_absorpt_correction_T_min 0.469
_exptl_absorpt_correction_type multi-scan
_exptl_absorpt_process_details
;
    Higashi, T. (1995). Program for Absorption Correction.
    Rigaku Corporation, Tokyo, Japan.
;
_exptl_crystal_colour colorless
_exptl_crystal_density_diffrn 1.376
_exptl_crystal_density_method 'not measured'
_exptl_crystal_description needle
_exptl_crystal_size_max 0.20
_exptl_crystal_size_mid 0.10
_exptl_crystal_size_min 0.10
_refine_diff_density_max 8.58
_refine_diff_density_min -3.18
_refine_ls_extinction_method none
_refine_ls_goodness_of_fit_ref 2.730
_refine_ls_number_parameters 357
_refine_ls_number_reflns 5463
_refine_ls_R_factor_gt 0.1040
_refine_ls_shift/su_max 0.0180
_refine_ls_structure_factor_coef F
_refine_ls_weighting_details 'w = 1.0'
_refine_ls_weighting_scheme unit
_refine_ls_wR_factor_ref 0.1430
_reflns_number_gt 5463
_reflns_number_total 8567
_reflns_threshold_expression F^2^>2.0\s(F^2^)
_cod_data_source_file om010882q.cif
_cod_data_source_block '_complex5'
_cod_original_cell_volume 3600.3(2)
_cod_original_formula_sum 'C85 H78 Cl2 O4 P2 Pt '
_cod_database_code 4076658

loop_
_symmetry_equiv_pos_as_xyz
x,y,z
-x,y+1/2,-z

loop_
_atom_site_label
_atom_site_type_symbol
_atom_site_fract_x
_atom_site_fract_y
_atom_site_fract_z
_atom_site_U_iso_or_equiv
_atom_site_adp_type
_atom_site_occupancy
_atom_site_symmetry_multiplicity
_atom_site_calc_flag
Pt1 Pt 0.01901(7) 0.2014(3) 0.26814(7) 0.0173(2) Uiso 1.00 1 d
Cl1 Cl -0.0754(6) 0.0836(7) 0.2931(6) 0.027(2) Uiso 1.00 1 d
Cl2 Cl -0.0971(7) 0.2968(8) 0.2765(6) 0.031(2) Uiso 1.00 1 d
P1 P 0.0998(6) 0.0873(7) 0.2543(6) 0.020(2) Uiso 1.00 1 d
P2 P 0.1253(7) 0.3159(7) 0.2814(7) 0.024(2) Uiso 1.00 1 d
O1 O 0.276(2) -0.033(2) 0.609(2) 0.028(5) Uiso 1.00 1 d
O2 O 0.360(2) 0.183(2) 0.586(2) 0.043(8) Uiso 1.00 1 d
O3 O 0.281(2) 0.373(2) 0.660(2) 0.036(6) Uiso 1.00 1 d
O4 O 0.161(1) 0.165(1) 0.661(1) 0.019(5) Uiso 1.00 1 d
C1 C 0.148(2) 0.018(3) 0.506(2) 0.027(7) Uiso 1.00 1 d
C2 C 0.237(2) 0.002(3) 0.528(2) 0.030(8) Uiso 1.00 1 d
C3 C 0.288(3) 0.024(3) 0.467(3) 0.04(1) Uiso 1.00 1 d
C4 C 0.255(2) 0.048(3) 0.381(3) 0.028(8) Uiso 1.00 1 d
C5 C 0.162(2) 0.060(2) 0.362(2) 0.022(7) Uiso 1.00 1 d
C6 C 0.110(2) 0.043(3) 0.424(2) 0.025(7) Uiso 1.00 1 d
C7 C 0.394(3) 0.016(3) 0.499(3) 0.04(1) Uiso 1.00 1 d
C8 C 0.436(2) 0.107(3) 0.485(2) 0.024(8) Uiso 1.00 1 d
C9 C 0.415(2) 0.185(2) 0.528(2) 0.030(9) Uiso 1.00 1 d
C10 C 0.436(3) 0.272(3) 0.507(3) 0.032(9) Uiso 1.00 1 d
C11 C 0.493(2) 0.279(3) 0.444(3) 0.022(9) Uiso 1.00 1 d
C12 C 0.519(2) 0.194(3) 0.411(2) 0.025(7) Uiso 1.00 1 d
C13 C 0.489(3) 0.115(3) 0.426(3) 0.04(1) Uiso 1.00 1 d
C14 C 0.404(3) 0.353(3) 0.547(3) 0.05(1) Uiso 1.00 1 d
C15 C 0.303(3) 0.359(3) 0.513(3) 0.04(1) Uiso 1.00 1 d
C16 C 0.245(3) 0.355(3) 0.569(3) 0.04(1) Uiso 1.00 1 d
C17 C 0.153(2) 0.341(3) 0.544(2) 0.032(8) Uiso 1.00 1 d
C18 C 0.117(2) 0.334(3) 0.457(2) 0.028(7) Uiso 1.00 1 d
C19 C 0.175(3) 0.337(3) 0.394(3) 0.034(9) Uiso 1.00 1 d
C20 C 0.263(2) 0.349(3) 0.418(3) 0.027(8) Uiso 1.00 1 d
C21 C 0.093(2) 0.335(2) 0.609(2) 0.024(7) Uiso 1.00 1 d
C22 C 0.041(2) 0.252(2) 0.587(2) 0.022(7) Uiso 1.00 1 d
C23 C 0.078(3) 0.170(2) 0.604(2) 0.023(7) Uiso 1.00 1 d
C24 C 0.036(2) 0.094(2) 0.569(2) 0.025(7) Uiso 1.00 1 d
C25 C -0.053(2) 0.098(3) 0.520(2) 0.025(7) Uiso 1.00 1 d
C26 C -0.095(2) 0.182(2) 0.506(2) 0.031(9) Uiso 1.00 1 d
C27 C -0.050(2) 0.257(3) 0.536(2) 0.032(8) Uiso 1.00 1 d
C28 C 0.088(2) 0.007(2) 0.572(2) 0.026(7) Uiso 1.00 1 d
C29 C 0.270(2) -0.129(3) 0.615(2) 0.032(8) Uiso 1.00 1 d
C30 C 0.328(2) -0.162(3) 0.698(2) 0.028(7) Uiso 1.00 1 d
C31 C 0.395(3) -0.111(3) 0.749(3) 0.039(9) Uiso 1.00 1 d
C32 C 0.444(3) -0.146(3) 0.822(3) 0.04(1) Uiso 1.00 1 d
C33 C 0.433(3) -0.233(3) 0.852(3) 0.04(1) Uiso 1.00 1 d
C34 C 0.361(2) -0.310(4) 0.801(2) 0.04(1) Uiso 1.00 1 d
C35 C 0.310(3) -0.247(3) 0.727(2) 0.036(9) Uiso 1.00 1 d
C36 C 0.383(3) 0.148(4) 0.668(3) 0.05(1) Uiso 1.00 1 d
C37 C 0.472(3) 0.169(3) 0.721(3) 0.05(1) Uiso 1.00 1 d
C38 C 0.548(5) 0.101(5) 0.741(5) 0.08(2) Uiso 1.00 1 d
C39 C 0.634(6) 0.141(6) 0.812(5) 0.10(2) Uiso 1.00 1 d
C40 C 0.627(5) 0.20(1) 0.836(5) 0.11(3) Uiso 1.00 1 d
C41 C 0.571(6) 0.281(6) 0.806(6) 0.11(3) Uiso 1.00 1 d
C42 C 0.487(4) 0.255(5) 0.749(4) 0.07(2) Uiso 1.00 1 d
C43 C 0.289(3) 0.465(3) 0.681(3) 0.037(9) Uiso 1.00 1 d
C44 C 0.329(2) 0.472(3) 0.776(2) 0.032(8) Uiso 1.00 1 d
C45 C 0.420(3) 0.476(3) 0.809(3) 0.037(9) Uiso 1.00 1 d
C46 C 0.457(3) 0.483(3) 0.893(3) 0.04(1) Uiso 1.00 1 d
C47 C 0.402(3) 0.497(3) 0.955(3) 0.036(9) Uiso 1.00 1 d
C48 C 0.308(3) 0.497(3) 0.923(3) 0.05(1) Uiso 1.00 1 d
C49 C 0.274(3) 0.482(3) 0.834(3) 0.036(9) Uiso 1.00 1 d
C50 C 0.149(2) 0.145(3) 0.749(2) 0.031(8) Uiso 1.00 1 d
C51 C 0.232(3) 0.143(3) 0.812(3) 0.036(9) Uiso 1.00 1 d
C52 C 0.280(3) 0.187(3) 0.838(2) 0.04(1) Uiso 1.00 1 d
C53 C 0.366(2) 0.220(3) 0.895(2) 0.04(1) Uiso 1.00 1 d
C54 C 0.399(3) 0.143(3) 0.922(3) 0.05(1) Uiso 1.00 1 d
C55 C 0.363(3) 0.059(3) 0.905(3) 0.04(1) Uiso 1.00 1 d
C56 C 0.280(3) 0.059(3) 0.844(3) 0.04(1) Uiso 1.00 1 d
C57 C 0.035(2) -0.009(2) 0.210(2) 0.020(6) Uiso 1.00 1 d
C58 C 0.046(3) -0.092(3) 0.256(2) 0.031(8) Uiso 1.00 1 d
C59 C 0.008(3) -0.169(3) 0.212(3) 0.036(9) Uiso 1.00 1 d
C60 C -0.052(3) -0.162(3) 0.128(3) 0.037(9) Uiso 1.00 1 d
C61 C -0.061(3) -0.078(3) 0.086(3) 0.036(9) Uiso 1.00 1 d
C62 C -0.022(3) -0.001(3) 0.125(3) 0.036(9) Uiso 1.00 1 d
C63 C 0.173(2) 0.089(3) 0.176(2) 0.031(8) Uiso 1.00 1 d
C64 C 0.234(3) 0.023(4) 0.178(3) 0.04(1) Uiso 1.00 1 d
C65 C 0.287(3) 0.022(3) 0.120(3) 0.04(1) Uiso 1.00 1 d
C66 C 0.272(3) 0.086(3) 0.047(3) 0.04(1) Uiso 1.00 1 d
C67 C 0.212(3) 0.152(3) 0.045(3) 0.037(9) Uiso 1.00 1 d
C68 C 0.158(2) 0.151(2) 0.110(2) 0.024(7) Uiso 1.00 1 d
C69 C 0.225(2) 0.304(2) 0.236(2) 0.025(7) Uiso 1.00 1 d
C70 C 0.287(2) 0.237(3) 0.267(2) 0.033(8) Uiso 1.00 1 d
C71 C 0.361(2) 0.225(3) 0.233(2) 0.04(1) Uiso 1.00 1 d
C72 C 0.370(3) 0.281(3) 0.166(3) 0.040(9) Uiso 1.00 1 d
C73 C 0.308(4) 0.345(4) 0.129(4) 0.06(1) Uiso 1.00 1 d
C74 C 0.237(3) 0.363(4) 0.170(3) 0.04(1) Uiso 1.00 1 d
C75 C 0.079(3) 0.424(3) 0.236(2) 0.029(8) Uiso 1.00 1 d
C76 C 0.023(3) 0.418(3) 0.151(3) 0.04(1) Uiso 1.00 1 d
C77 C -0.006(4) 0.503(4) 0.111(4) 0.06(1) Uiso 1.00 1 d
C78 C 0.015(4) 0.581(4) 0.148(4) 0.07(2) Uiso 1.00 1 d
C79 C 0.067(4) 0.585(4) 0.238(4) 0.06(1) Uiso 1.00 1 d
C80 C 0.104(3) 0.500(3) 0.279(3) 0.038(9) Uiso 1.00 1 d

loop_
_atom_type_symbol
_atom_type_description
_atom_type_scat_dispersion_real
_atom_type_scat_dispersion_imag
_atom_type_scat_source
C C 0.006 0.003
;
International Tables for Crystallography
(1992, Vol. C, Tables 4.2.6.8 and 6.1.1.4)
;
H H 0.000 0.000
;
International Tables for Crystallography
(1992, Vol. C, Table 6.1.1.4)
;
O O 0.017 0.010
;
International Tables for Crystallography
(1992, Vol. C, Tables 4.2.6.8 and 6.1.1.4)
;
Cl Cl 0.174 0.200
;
International Tables for Crystallography
(1992, Vol. C, Tables 4.2.6.8 and 6.1.1.4)
;
P P 0.125 0.123
;
International Tables for Crystallography
(1992, Vol. C, Tables 4.2.6.8 and 6.1.1.4)
;
Pt Pt -2.013 8.802
;
International Tables for Crystallography
(1992, Vol. C, Tables 4.2.6.8 and 6.1.1.4)
;

loop_
_geom_angle_atom_site_label_1
_geom_angle_atom_site_label_2
_geom_angle_atom_site_label_3
_geom_angle
_geom_angle_publ_flag
Cl1 Pt1 Cl2 86.4(4) yes
Cl1 Pt1 P1 79.6(3) yes
Cl2 Pt1 P1 165.1(4) yes
Cl1 Pt1 P2 165.6(3) yes
Cl2 Pt1 P2 94.5(4) yes
P1 Pt1 P2 100.3(3) yes
Pt1 P1 C5 106.6(12) yes
Pt1 P1 C57 112.9(12) yes
C5 P1 C57 108.1(17) yes
Pt1 P1 C63 120.5(13) yes
C5 P1 C63 110.7(16) yes
C57 P1 C63 97.3(16) yes
Pt1 P2 C19 110.6(14) yes
Pt1 P2 C69 121.2(12) yes
C19 P2 C69 101.2(17) yes
Pt1 P2 C75 113.6(13) yes
C19 P2 C75 105.4(19) yes
C69 P2 C75 103.1(16) yes
C2 O1 C29 114.5(29) yes
C9 O2 C36 124.8(33) yes
C16 O3 C43 113.6(31) yes
C23 O4 C50 109.0(25) yes
C2 C1 C6 119.5(34) yes
C2 C1 C28 121.8(31) yes
C6 C1 C28 118.7(31) yes
O1 C2 C1 120.5(32) yes
O1 C2 C3 121.4(33) yes
C1 C2 C3 118.0(35) yes
C2 C3 C4 126.0(39) yes
C2 C3 C7 117.0(37) yes
C4 C3 C7 116.9(37) yes
C3 C4 C5 112.3(35) yes
P1 C5 C4 122.5(28) yes
P1 C5 C6 115.3(26) yes
C4 C5 C6 122.0(33) yes
C1 C6 C5 121.4(33) yes
C3 C7 C8 108.2(34) yes
C7 C8 C9 120.5(32) yes
C7 C8 C13 119.9(39) yes
C9 C8 C13 119.4(38) yes
O2 C9 C8 122.8(31) yes
O2 C9 C10 112.4(31) yes
C8 C9 C10 124.4(30) yes
C9 C10 C11 115.4(36) yes
C9 C10 C14 123.3(34) yes
C11 C10 C14 121.3(40) yes
C10 C11 C12 115.6(35) yes
C11 C12 C13 125.7(31) yes
C8 C13 C12 118.8(44) yes
C10 C14 C15 107.0(37) yes
C14 C15 C16 122.0(40) yes
C14 C15 C20 120.0(37) yes
C16 C15 C20 116.9(38) yes
O3 C16 C15 117.4(37) yes
O3 C16 C17 116.2(35) yes
C15 C16 C17 126.3(40) yes
C16 C17 C18 116.8(36) yes
C16 C17 C21 123.8(34) yes
C18 C17 C21 119.4(32) yes
C17 C18 C19 119.9(34) yes
P2 C19 C18 118.0(28) yes
P2 C19 C20 118.6(32) yes
C18 C19 C20 123.2(38) yes
C15 C20 C19 116.9(36) yes
C17 C21 C22 105.7(29) yes
C21 C22 C23 122.0(27) yes
C21 C22 C27 119.7(33) yes
C23 C22 C27 117.8(31) yes
O4 C23 C22 117.5(27) yes
O4 C23 C24 120.3(30) yes
C22 C23 C24 122.2(32) yes
C23 C24 C25 120.3(34) yes
C23 C24 C28 119.8(30) yes
C25 C24 C28 119.3(31) yes
C24 C25 C26 118.4(33) yes
C25 C26 C27 120.5(34) yes
C22 C27 C26 120.6(36) yes
C1 C28 C24 106.5(28) yes
O1 C29 C30 110.8(32) yes
C29 C30 C31 122.7(36) yes
C29 C30 C35 118.2(34) yes
C31 C30 C35 119.0(35) yes
C30 C31 C32 118.8(42) yes
C31 C32 C33 124.2(43) yes
C32 C33 C34 126.6(37) yes
C33 C34 C35 96.2(34) yes
C30 C35 C34 133.7(35) yes
O2 C36 C37 117.9(43) yes
C36 C37 C38 123.6(48) yes
C36 C37 C42 116.4(49) yes
C38 C37 C42 119.9(55) yes
C37 C38 C39 111.3(58) yes
C38 C39 C40 117.0(97) yes
C39 C40 C41 135.5(98) yes
C40 C41 C42 109.4(76) yes
C37 C42 C41 120.5(64) yes
O3 C43 C44 107.1(33) yes
C43 C44 C45 122.5(36) yes
C43 C44 C49 119.5(35) yes
C45 C44 C49 117.8(36) yes
C44 C45 C46 123.1(40) yes
C45 C46 C47 120.2(41) yes
C46 C47 C48 118.3(38) yes
C47 C48 C49 118.5(41) yes
C44 C49 C48 121.8(38) yes
O4 C50 C51 111.6(30) yes
C50 C51 C52 137.6(49) yes
C50 C51 C56 123.2(37) yes
C52 C51 C56 98.3(42) yes
C51 C52 C53 158.5(51) yes
C52 C53 C54 97.6(39) yes
C53 C54 C55 129.3(44) yes
C54 C55 C56 113.2(41) yes
C51 C56 C55 122.3(40) yes
P1 C57 C58 120.6(26) yes
P1 C57 C62 117.2(27) yes
C58 C57 C62 122.0(32) yes
C57 C58 C59 117.9(33) yes
C58 C59 C60 120.8(38) yes
C59 C60 C61 118.6(37) yes
C60 C61 C62 122.5(37) yes
C57 C62 C61 117.3(36) yes
P1 C63 C64 119.9(32) yes
P1 C63 C68 119.5(28) yes
C64 C63 C68 120.1(38) yes
C63 C64 C65 121.3(47) yes
C64 C65 C66 119.7(43) yes
C65 C66 C67 119.3(39) yes
C66 C67 C68 117.9(37) yes
C63 C68 C67 121.1(33) yes
P2 C69 C70 119.8(26) yes
P2 C69 C74 118.5(31) yes
C70 C69 C74 121.7(36) yes
C69 C70 C71 121.0(34) yes
C70 C71 C72 117.0(37) yes
C71 C72 C73 124.2(42) yes
C72 C73 C74 118.0(50) yes
C69 C74 C73 117.3(48) yes
P2 C75 C76 113.9(30) yes
P2 C75 C80 120.4(30) yes
C76 C75 C80 125.3(38) yes
C75 C76 C77 114.8(43) yes
C76 C77 C78 123.9(54) yes
C77 C78 C79 120.5(58) yes
C78 C79 C80 116.9(49) yes
C75 C80 C79 118.2(39) yes

loop_
_geom_bond_atom_site_label_1
_geom_bond_atom_site_label_2
_geom_bond_distance
_geom_bond_publ_flag
Pt1 Cl1 2.385(9) yes
Pt1 Cl2 2.33(1) yes
Pt1 P1 2.162(9) yes
Pt1 P2 2.36(1) yes
P1 C5 1.81(4) yes
P1 C57 1.81(3) yes
P1 C63 1.86(4) yes
P2 C19 1.81(4) yes
P2 C69 1.86(3) yes
P2 C75 1.86(4) yes
O1 C2 1.41(4) yes
O1 C29 1.44(5) yes
O2 C9 1.39(4) yes
O2 C36 1.37(6) yes
O3 C16 1.45(5) yes
O3 C43 1.43(5) yes
O4 C23 1.40(4) yes
O4 C50 1.48(4) yes
C1 C2 1.37(5) yes
C1 C6 1.35(5) yes
C1 C28 1.56(5) yes
C2 C3 1.41(5) yes
C3 C4 1.39(6) yes
C3 C7 1.62(6) yes
C4 C5 1.42(5) yes
C5 C6 1.42(5) yes
C7 C8 1.56(6) yes
C8 C9 1.42(5) yes
C8 C13 1.39(6) yes
C9 C10 1.40(6) yes
C10 C11 1.48(5) yes
C10 C14 1.51(6) yes
C11 C12 1.47(6) yes
C12 C13 1.31(7) yes
C14 C15 1.55(6) yes
C15 C16 1.39(6) yes
C15 C20 1.51(6) yes
C16 C17 1.40(5) yes
C17 C18 1.37(5) yes
C17 C21 1.54(5) yes
C18 C19 1.49(5) yes
C19 C20 1.35(5) yes
C21 C22 1.48(5) yes
C22 C23 1.36(4) yes
C22 C27 1.46(5) yes
C23 C24 1.37(5) yes
C24 C25 1.42(4) yes
C24 C28 1.54(5) yes
C25 C26 1.41(5) yes
C26 C27 1.36(5) yes
C29 C30 1.50(5) yes
C30 C31 1.41(5) yes
C30 C35 1.40(5) yes
C31 C32 1.35(6) yes
C32 C33 1.41(6) yes
C33 C34 1.68(6) yes
C34 C35 1.57(6) yes
C36 C37 1.49(7) yes
C37 C38 1.53(9) yes
C37 C42 1.37(7) yes
C38 C39 1.65(11) yes
C39 C40 0.92(15) yes
C40 C41 1.56(16) yes
C41 C42 1.5(1) yes
C43 C44 1.50(5) yes
C44 C45 1.39(5) yes
C44 C49 1.40(5) yes
C45 C46 1.33(6) yes
C46 C47 1.45(6) yes
C47 C48 1.43(6) yes
C48 C49 1.40(6) yes
C50 C51 1.44(5) yes
C51 C52 1.01(5) yes
C51 C56 1.50(6) yes
C52 C53 1.51(5) yes
C53 C54 1.30(7) yes
C54 C55 1.39(7) yes
C55 C56 1.43(6) yes
C57 C58 1.43(5) yes
C57 C62 1.44(5) yes
C58 C59 1.41(6) yes
C59 C60 1.43(5) yes
C60 C61 1.42(6) yes
C61 C62 1.40(6) yes
C63 C64 1.36(6) yes
C63 C68 1.38(5) yes
C64 C65 1.36(6) yes
C65 C66 1.48(6) yes
C66 C67 1.36(6) yes
C67 C68 1.46(5) yes
C69 C70 1.40(5) yes
C69 C74 1.41(6) yes
C70 C71 1.38(5) yes
C71 C72 1.39(6) yes
C72 C73 1.40(7) yes
C73 C74 1.42(7) yes
C75 C76 1.44(6) yes
C75 C80 1.33(6) yes
C76 C77 1.46(7) yes
C77 C78 1.32(8) yes
C78 C79 1.47(8) yes
C79 C80 1.50(7) yes

loop_
_geom_torsion_atom_site_label_1
_geom_torsion_atom_site_label_2
_geom_torsion_atom_site_label_3
_geom_torsion_atom_site_label_4
_geom_torsion
_geom_torsion_publ_flag
Cl1 Pt1 P1 C5 -86.5(2) yes
Cl1 Pt1 P1 C57 32.0(2) yes
Cl1 Pt1 P1 C63 146.3(3) yes
Cl2 Pt1 P1 C5 -106.2(5) yes
Cl2 Pt1 P1 C57 12.3(6) yes
Cl2 Pt1 P1 C63 126.6(5) yes
P2 Pt1 P1 C5 78.9(3) yes
P2 Pt1 P1 C57 -162.6(2) yes
P2 Pt1 P1 C63 -48.3(3) yes
Cl1 Pt1 P2 C19 -4.9(6) yes
Cl1 Pt1 P2 C69 113.2(5) yes
Cl1 Pt1 P2 C75 -123.2(5) yes
Cl2 Pt1 P2 C19 88.2(3) yes
Cl2 Pt1 P2 C69 -153.7(2) yes
Cl2 Pt1 P2 C75 -30.1(3) yes
P1 Pt1 P2 C19 -93.1(3) yes
P1 Pt1 P2 C69 24.9(3) yes
P1 Pt1 P2 C75 148.6(3) yes
Cl1 Pt1 P1 C5 -86.5(2) yes
Cl1 Pt1 P1 C57 32.0(2) yes
Cl1 Pt1 P1 C63 146.3(3) yes
Cl2 Pt1 P1 C5 -106.2(5) yes
Cl2 Pt1 P1 C57 12.3(6) yes
Cl2 Pt1 P1 C63 126.6(5) yes
P2 Pt1 P1 C5 78.9(3) yes
P2 Pt1 P1 C57 -162.6(2) yes
P2 Pt1 P1 C63 -48.3(3) yes
Pt1 P1 C5 C4 -128.6(5) yes
Pt1 P1 C5 C6 56.6(5) yes
C57 P1 C5 C4 109.7(6) yes
C57 P1 C5 C6 -65.1(6) yes
C63 P1 C5 C4 4.2(8) yes
C63 P1 C5 C6 -170.6(5) yes
Pt1 P1 C57 C58 -124.4(4) yes
Pt1 P1 C57 C62 60.9(5) yes
C5 P1 C57 C58 -6.8(7) yes
C5 P1 C57 C62 178.6(5) yes
C63 P1 C57 C58 107.9(6) yes
C63 P1 C57 C62 -66.7(6) yes
Pt1 P1 C63 C64 169.6(5) yes
Pt1 P1 C63 C68 -18.8(6) yes
C5 P1 C63 C64 44.2(8) yes
C5 P1 C63 C68 -144.1(5) yes
C57 P1 C63 C64 -68.3(7) yes
C57 P1 C63 C68 103.4(6) yes
Cl1 Pt1 P2 C19 -4.9(6) yes
Cl1 Pt1 P2 C69 113.2(5) yes
Cl1 Pt1 P2 C75 -123.2(5) yes
Cl2 Pt1 P2 C19 88.2(3) yes
Cl2 Pt1 P2 C69 -153.7(2) yes
Cl2 Pt1 P2 C75 -30.1(3) yes
P1 Pt1 P2 C19 -93.1(3) yes
P1 Pt1 P2 C69 24.9(3) yes
P1 Pt1 P2 C75 148.6(3) yes
Pt1 P2 C19 C18 -38.5(6) yes
Pt1 P2 C19 C20 136.7(5) yes
C69 P2 C19 C18 -168.2(5) yes
C69 P2 C19 C20 7.0(7) yes
C75 P2 C19 C18 84.7(7) yes
C75 P2 C19 C20 -100.1(7) yes
Pt1 P2 C69 C70 -62.7(5) yes
Pt1 P2 C69 C74 117.3(5) yes
C19 P2 C69 C70 59.9(7) yes
C19 P2 C69 C74 -120.0(6) yes
C75 P2 C69 C70 168.8(5) yes
C75 P2 C69 C74 -11.1(7) yes
Pt1 P2 C75 C76 -48.5(6) yes
Pt1 P2 C75 C80 137.7(5) yes
C19 P2 C75 C76 -169.8(6) yes
C19 P2 C75 C80 16.4(8) yes
C69 P2 C75 C76 84.5(6) yes
C69 P2 C75 C80 -89.3(7) yes
C29 O1 C2 C1 82.1(6) yes
C29 O1 C2 C3 -99.1(6) yes
C2 O1 C29 C30 169.3(5) yes
C36 O2 C9 C8 72.1(9) yes
C36 O2 C9 C10 -115.7(7) yes
C9 O2 C36 C37 43.4(9) yes
C43 O3 C16 C15 82.3(7) yes
C43 O3 C16 C17 -94.1(7) yes
C16 O3 C43 C44 -178.5(5) yes
C50 O4 C23 C22 95.9(6) yes
C50 O4 C23 C24 -82.0(6) yes
C23 O4 C50 C51 -177.1(5) yes
C6 C1 C2 O1 -172.8(4) yes
C6 C1 C2 C3 8.4(8) yes
C28 C1 C2 O1 7.1(7) yes
C28 C1 C2 C3 -171.7(5) yes
C2 C1 C6 C5 -4.9(8) yes
C28 C1 C6 C5 175.2(4) yes
C2 C1 C28 C24 127.9(5) yes
C6 C1 C28 C24 -52.3(6) yes
C29 O1 C2 C1 82.1(6) yes
C29 O1 C2 C3 -99.1(6) yes
C6 C1 C2 O1 -172.8(4) yes
C6 C1 C2 C3 8.4(8) yes
C28 C1 C2 O1 7.1(7) yes
C28 C1 C2 C3 -171.7(5) yes
O1 C2 C3 C4 170.7(5) yes
O1 C2 C3 C7 -5.6(7) yes
C1 C2 C3 C4 -10.5(9) yes
C1 C2 C3 C7 173.2(5) yes
O1 C2 C3 C4 170.7(5) yes
O1 C2 C3 C7 -5.6(7) yes
C1 C2 C3 C4 -10.5(9) yes
C1 C2 C3 C7 173.2(5) yes
C2 C3 C4 C5 7.7(8) yes
C7 C3 C4 C5 -176.0(5) yes
C2 C3 C7 C8 -124.4(6) yes
C4 C3 C7 C8 59.0(7) yes
C2 C3 C4 C5 7.7(8) yes
C7 C3 C4 C5 -176.0(5) yes
C3 C4 C5 P1 -178.0(4) yes
C3 C4 C5 C6 -3.5(8) yes
Pt1 P1 C5 C4 -128.6(5) yes
Pt1 P1 C5 C6 56.6(5) yes
C57 P1 C5 C4 109.7(6) yes
C57 P1 C5 C6 -65.1(6) yes
C63 P1 C5 C4 4.2(8) yes
C63 P1 C5 C6 -170.6(5) yes
C3 C4 C5 P1 -178.0(4) yes
C3 C4 C5 C6 -3.5(8) yes
P1 C5 C6 C1 177.3(4) yes
C4 C5 C6 C1 2.5(8) yes
C2 C1 C6 C5 -4.9(8) yes
C28 C1 C6 C5 175.2(4) yes
P1 C5 C6 C1 177.3(4) yes
C4 C5 C6 C1 2.5(8) yes
C2 C3 C7 C8 -124.4(6) yes
C4 C3 C7 C8 59.0(7) yes
C3 C7 C8 C9 60.4(7) yes
C3 C7 C8 C13 -114.8(6) yes
C3 C7 C8 C9 60.4(7) yes
C3 C7 C8 C13 -114.8(6) yes
C7 C8 C9 O2 3.0(8) yes
C7 C8 C9 C10 -168.2(5) yes
C13 C8 C9 O2 178.2(5) yes
C13 C8 C9 C10 7.0(9) yes
C7 C8 C13 C12 175.3(6) yes
C9 C8 C13 C12 0.1(9) yes
C36 O2 C9 C8 72.1(9) yes
C36 O2 C9 C10 -115.7(7) yes
C7 C8 C9 O2 3.0(8) yes
C7 C8 C9 C10 -168.2(5) yes
C13 C8 C9 O2 178.2(5) yes
C13 C8 C9 C10 7.0(9) yes
O2 C9 C10 C11 -178.6(4) yes
O2 C9 C10 C14 1.7(7) yes
C8 C9 C10 C11 -6.6(8) yes
C8 C9 C10 C14 173.7(5) yes
O2 C9 C10 C11 -178.6(4) yes
O2 C9 C10 C14 1.7(7) yes
C8 C9 C10 C11 -6.6(8) yes
C8 C9 C10 C14 173.7(5) yes
C9 C10 C11 C12 -0.2(7) yes
C14 C10 C11 C12 179.6(5) yes
C9 C10 C14 C15 -67.5(7) yes
C11 C10 C14 C15 112.8(6) yes
C9 C10 C11 C12 -0.2(7) yes
C14 C10 C11 C12 179.6(5) yes
C10 C11 C12 C13 7.3(9) yes
C10 C11 C12 C13 7.3(9) yes
C11 C12 C13 C8 -7.3(9) yes
C7 C8 C13 C12 175.3(6) yes
C9 C8 C13 C12 0.1(9) yes
C11 C12 C13 C8 -7.3(9) yes
C9 C10 C14 C15 -67.5(7) yes
C11 C10 C14 C15 112.8(6) yes
C10 C14 C15 C16 118.8(7) yes
C10 C14 C15 C20 -48.7(8) yes
C10 C14 C15 C16 118.8(7) yes
C10 C14 C15 C20 -48.7(8) yes
C14 C15 C16 O3 17.8(9) yes
C14 C15 C16 C17 -166.1(6) yes
C20 C15 C16 O3 -174.2(5) yes
C20 C15 C16 C17 1.8(9) yes
C14 C15 C20 C19 167.6(6) yes
C16 C15 C20 C19 -0.6(8) yes
C43 O3 C16 C15 82.3(7) yes
C43 O3 C16 C17 -94.1(7) yes
C14 C15 C16 O3 17.8(9) yes
C14 C15 C16 C17 -166.1(6) yes
C20 C15 C16 O3 -174.2(5) yes
C20 C15 C16 C17 1.8(9) yes
O3 C16 C17 C18 173.5(4) yes
O3 C16 C17 C21 -6.0(7) yes
C15 C16 C17 C18 -2.6(9) yes
C15 C16 C17 C21 177.9(5) yes
O3 C16 C17 C18 173.5(4) yes
O3 C16 C17 C21 -6.0(7) yes
C15 C16 C17 C18 -2.6(9) yes
C15 C16 C17 C21 177.9(5) yes
C16 C17 C18 C19 2.1(8) yes
C21 C17 C18 C19 -178.4(4) yes
C16 C17 C21 C22 -128.9(6) yes
C18 C17 C21 C22 51.6(6) yes
C16 C17 C18 C19 2.1(8) yes
C21 C17 C18 C19 -178.4(4) yes
C17 C18 C19 P2 173.8(4) yes
C17 C18 C19 C20 -1.1(9) yes
Pt1 P2 C19 C18 -38.5(6) yes
Pt1 P2 C19 C20 136.7(5) yes
C69 P2 C19 C18 -168.2(5) yes
C69 P2 C19 C20 7.0(7) yes
C75 P2 C19 C18 84.7(7) yes
C75 P2 C19 C20 -100.1(7) yes
C17 C18 C19 P2 173.8(4) yes
C17 C18 C19 C20 -1.1(9) yes
P2 C19 C20 C15 -174.7(4) yes
C18 C19 C20 C15 0.3(8) yes
C14 C15 C20 C19 167.6(6) yes
C16 C15 C20 C19 -0.6(8) yes
P2 C19 C20 C15 -174.7(4) yes
C18 C19 C20 C15 0.3(8) yes
C16 C17 C21 C22 -128.9(6) yes
C18 C17 C21 C22 51.6(6) yes
C17 C21 C22 C23 72.0(6) yes
C17 C21 C22 C27 -100.0(6) yes
C17 C21 C22 C23 72.0(6) yes
C17 C21 C22 C27 -100.0(6) yes
C21 C22 C23 O4 14.9(7) yes
C21 C22 C23 C24 -167.3(4) yes
C27 C22 C23 O4 -173.0(4) yes
C27 C22 C23 C24 4.8(8) yes
C21 C22 C27 C26 171.9(5) yes
C23 C22 C27 C26 -0.4(8) yes
C50 O4 C23 C22 95.9(6) yes
C50 O4 C23 C24 -82.0(6) yes
C21 C22 C23 O4 14.9(7) yes
C21 C22 C23 C24 -167.3(4) yes
C27 C22 C23 O4 -173.0(4) yes
C27 C22 C23 C24 4.8(8) yes
O4 C23 C24 C25 172.2(4) yes
O4 C23 C24 C28 -16.7(6) yes
C22 C23 C24 C25 -5.6(7) yes
C22 C23 C24 C28 165.5(4) yes
O4 C23 C24 C25 172.2(4) yes
O4 C23 C24 C28 -16.7(6) yes
C22 C23 C24 C25 -5.6(7) yes
C22 C23 C24 C28 165.5(4) yes
C23 C24 C25 C26 1.8(7) yes
C28 C24 C25 C26 -169.3(4) yes
C23 C24 C28 C1 -72.0(6) yes
C25 C24 C28 C1 99.2(5) yes
C23 C24 C25 C26 1.8(7) yes
C28 C24 C25 C26 -169.3(4) yes
C24 C25 C26 C27 2.5(7) yes
C24 C25 C26 C27 2.5(7) yes
C25 C26 C27 C22 -3.2(8) yes
C21 C22 C27 C26 171.9(5) yes
C23 C22 C27 C26 -0.4(8) yes
C25 C26 C27 C22 -3.2(8) yes
C2 C1 C28 C24 127.9(5) yes
C6 C1 C28 C24 -52.3(6) yes
C23 C24 C28 C1 -72.0(6) yes
C25 C24 C28 C1 99.2(5) yes
C2 O1 C29 C30 169.3(5) yes
O1 C29 C30 C31 -16.0(6) yes
O1 C29 C30 C35 160.7(4) yes
O1 C29 C30 C31 -16.0(6) yes
O1 C29 C30 C35 160.7(4) yes
C29 C30 C31 C32 -179.9(5) yes
C35 C30 C31 C32 3.4(8) yes
C29 C30 C35 C34 169.6(5) yes
C31 C30 C35 C34 -13.5(10) yes
C29 C30 C31 C32 -179.9(5) yes
C35 C30 C31 C32 3.4(8) yes
C30 C31 C32 C33 0.4(9) yes
C30 C31 C32 C33 0.4(9) yes
C31 C32 C33 C34 3.6(10) yes
C31 C32 C33 C34 3.6(10) yes
C32 C33 C34 C35 -8.9(8) yes
C32 C33 C34 C35 -8.9(8) yes
C33 C34 C35 C30 14.5(9) yes
C29 C30 C35 C34 169.6(5) yes
C31 C30 C35 C34 -13.5(10) yes
C33 C34 C35 C30 14.5(9) yes
C9 O2 C36 C37 43.4(9) yes
O2 C36 C37 C38 -107.6(7) yes
O2 C36 C37 C42 70.0(8) yes
O2 C36 C37 C38 -107.6(7) yes
O2 C36 C37 C42 70.0(8) yes
C36 C37 C38 C39 -172.5(8) yes
C42 C37 C38 C39 10.0(1) yes
C36 C37 C42 C41 176.5(8) yes
C38 C37 C42 C41 -5.8(1) yes
C36 C37 C38 C39 -172.5(8) yes
C42 C37 C38 C39 10.0(1) yes
C37 C38 C39 C40 6.1(2) yes
C37 C38 C39 C40 6.1(2) yes
C38 C39 C40 C41 -29.9(2) yes
C38 C39 C40 C41 -29.9(2) yes
C39 C40 C41 C42 33.1(2) yes
C39 C40 C41 C42 33.1(2) yes
C40 C41 C42 C37 -8.9(2) yes
C36 C37 C42 C41 176.5(8) yes
C38 C37 C42 C41 -5.8(1) yes
C40 C41 C42 C37 -8.9(2) yes
C16 O3 C43 C44 -178.5(5) yes
O3 C43 C44 C45 89.5(6) yes
O3 C43 C44 C49 -95.6(5) yes
O3 C43 C44 C45 89.5(6) yes
O3 C43 C44 C49 -95.6(5) yes
C43 C44 C45 C46 179.6(5) yes
C49 C44 C45 C46 4.7(9) yes
C43 C44 C49 C48 -174.3(5) yes
C45 C44 C49 C48 0.8(9) yes
C43 C44 C45 C46 179.6(5) yes
C49 C44 C45 C46 4.7(9) yes
C44 C45 C46 C47 -7.2(9) yes
C44 C45 C46 C47 -7.2(9) yes
C45 C46 C47 C48 4.2(9) yes
C45 C46 C47 C48 4.2(9) yes
C46 C47 C48 C49 1.0(9) yes
C46 C47 C48 C49 1.0(9) yes
C47 C48 C49 C44 -3.4(8) yes
C43 C44 C49 C48 -174.3(5) yes
C45 C44 C49 C48 0.8(9) yes
C47 C48 C49 C44 -3.4(8) yes
C23 O4 C50 C51 -177.1(5) yes
O4 C50 C51 C52 66.0(9) yes
O4 C50 C51 C56 -100.4(6) yes
O4 C50 C51 C52 66.0(9) yes
O4 C50 C51 C56 -100.4(6) yes
C50 C51 C52 C53 -180.0(8) yes
C56 C51 C52 C53 -11.4(1) yes
C50 C51 C56 C55 178.7(5) yes
C52 C51 C56 C55 7.9(8) yes
C50 C51 C52 C53 -180.0(8) yes
C56 C51 C52 C53 -11.4(1) yes
C51 C52 C53 C54 9.0(2) yes
C51 C52 C53 C54 9.0(2) yes
C52 C53 C54 C55 -2.6(8) yes
C52 C53 C54 C55 -2.6(8) yes
C53 C54 C55 C56 4.9(9) yes
C53 C54 C55 C56 4.9(9) yes
C54 C55 C56 C51 -7.5(9) yes
C50 C51 C56 C55 178.7(5) yes
C52 C51 C56 C55 7.9(8) yes
C54 C55 C56 C51 -7.5(9) yes
Pt1 P1 C57 C58 -124.4(4) yes
Pt1 P1 C57 C62 60.9(5) yes
C5 P1 C57 C58 -6.8(7) yes
C5 P1 C57 C62 178.6(5) yes
C63 P1 C57 C58 107.9(6) yes
C63 P1 C57 C62 -66.7(6) yes
P1 C57 C58 C59 -167.4(4) yes
C62 C57 C58 C59 7.0(9) yes
P1 C57 C62 C61 170.4(4) yes
C58 C57 C62 C61 -4.2(8) yes
P1 C57 C58 C59 -167.4(4) yes
C62 C57 C58 C59 7.0(9) yes
C57 C58 C59 C60 -9.6(8) yes
C57 C58 C59 C60 -9.6(8) yes
C58 C59 C60 C61 9.4(8) yes
C58 C59 C60 C61 9.4(8) yes
C59 C60 C61 C62 -6.5(9) yes
C59 C60 C61 C62 -6.5(9) yes
C60 C61 C62 C57 3.9(8) yes
P1 C57 C62 C61 170.4(4) yes
C58 C57 C62 C61 -4.2(8) yes
C60 C61 C62 C57 3.9(8) yes
Pt1 P1 C63 C64 169.6(5) yes
Pt1 P1 C63 C68 -18.8(6) yes
C5 P1 C63 C64 44.2(8) yes
C5 P1 C63 C68 -144.1(5) yes
C57 P1 C63 C64 -68.3(7) yes
C57 P1 C63 C68 103.4(6) yes
P1 C63 C64 C65 178.2(5) yes
C68 C63 C64 C65 6.6(9) yes
P1 C63 C68 C67 -176.9(3) yes
C64 C63 C68 C67 -5.3(9) yes
P1 C63 C64 C65 178.2(5) yes
C68 C63 C64 C65 6.6(9) yes
C63 C64 C65 C66 -7.5(9) yes
C63 C64 C65 C66 -7.5(9) yes
C64 C65 C66 C67 7.2(1) yes
C64 C65 C66 C67 7.2(1) yes
C65 C66 C67 C68 -5.8(9) yes
C65 C66 C67 C68 -5.8(9) yes
C66 C67 C68 C63 5.1(8) yes
P1 C63 C68 C67 -176.9(3) yes
C64 C63 C68 C67 -5.3(9) yes
C66 C67 C68 C63 5.1(8) yes
Pt1 P2 C69 C70 -62.7(5) yes
Pt1 P2 C69 C74 117.3(5) yes
C19 P2 C69 C70 59.9(7) yes
C19 P2 C69 C74 -120.0(6) yes
C75 P2 C69 C70 168.8(5) yes
C75 P2 C69 C74 -11.1(7) yes
P2 C69 C70 C71 178.8(4) yes
C74 C69 C70 C71 -1.2(10) yes
P2 C69 C74 C73 -172.6(5) yes
C70 C69 C74 C73 7.4(9) yes
P2 C69 C70 C71 178.8(4) yes
C74 C69 C70 C71 -1.2(10) yes
C69 C70 C71 C72 -1.3(7) yes
C69 C70 C71 C72 -1.3(7) yes
C70 C71 C72 C73 -2.7(9) yes
C70 C71 C72 C73 -2.7(9) yes
C71 C72 C73 C74 9.0(1) yes
C71 C72 C73 C74 9.0(1) yes
C72 C73 C74 C69 -10.9(9) yes
P2 C69 C74 C73 -172.6(5) yes
C70 C69 C74 C73 7.4(9) yes
C72 C73 C74 C69 -10.9(9) yes
Pt1 P2 C75 C76 -48.5(6) yes
Pt1 P2 C75 C80 137.7(5) yes
C19 P2 C75 C76 -169.8(6) yes
C19 P2 C75 C80 16.4(8) yes
C69 P2 C75 C76 84.5(6) yes
C69 P2 C75 C80 -89.3(7) yes
P2 C75 C76 C77 -172.9(5) yes
C80 C75 C76 C77 0.6(10) yes
P2 C75 C80 C79 177.3(4) yes
C76 C75 C80 C79 4.2(10) yes
P2 C75 C76 C77 -172.9(5) yes
C80 C75 C76 C77 0.6(10) yes
C75 C76 C77 C78 -1.7(1) yes
C75 C76 C77 C78 -1.7(1) yes
C76 C77 C78 C79 -2.2(1) yes
C76 C77 C78 C79 -2.2(1) yes
C77 C78 C79 C80 6.9(1) yes
C77 C78 C79 C80 6.9(1) yes
C78 C79 C80 C75 -7.8(1) yes
P2 C75 C80 C79 177.3(4) yes
C76 C75 C80 C79 4.2(10) yes
C78 C79 C80 C75 -7.8(1) yes
